data_1536544
loop_
_publ_author_name
'Drewes, D.'
'Limanski, E.M.'
'Krebs, B.'
'Piepenbrink, M.'

_publ_section_title
;
 Neue heteropolyanionen des Wolframs mit Vanadium(IV) als Heteroatom
;
_journal_name_full 'Zeitschrift fuer Anorganische und Allgemeine Chemie'
_journal_page_first 58
_journal_page_last 62
_journal_volume 630
_journal_year 2004
_chemical_formula_sum 'C24 Bi2 N6 Na O94 V2 W20'
_chemical_name_systematic
;
Na4 ((C H3)4 N)6 (((V O) (H2 O)2)2 (W O2)2 (Bi W9 O33)2) (H2 O)18
;
_space_group_IT_number 2
_symmetry_space_group_name_Hall '-P 1'
_symmetry_space_group_name_H-M 'P -1'
_cell_angle_alpha 90.22
_cell_angle_beta 97.85
_cell_angle_gamma 119.16
_cell_formula_units_Z 1
_cell_length_a 13.299
_cell_length_b 13.554
_cell_length_c 18.62
_cell_volume 2893.874
_citation_journal_id_ASTM ZAACAB
_cod_data_source_file Drewes_ZAACAB_2004_801.cif
_cod_data_source_block Bi2C24N6Na1O94V2W20
_cod_original_formula_sum 'Bi2 C24 N6 Na1 O94 V2 W20'
_cod_database_code 1536544

loop_
_symmetry_equiv_pos_as_xyz
x,y,z
-x,-y,-z

loop_
_atom_site_label
_atom_site_type_symbol
_atom_site_fract_x
_atom_site_fract_y
_atom_site_fract_z
_atom_site_occupancy
_atom_site_U_iso_or_equiv
O21 O-2 -0.0973 0.6642 0.3076 1 0.0
C7 C 0.259 0.149 0.22 0.5 0.0
N2 N+1 0.377 0.196 0.2451 1 0.0
W2 W+6 0.29942 0.7913 0.29195 1 0.0
O26 O-2 -0.2644 0.267 0.3359 1 0.0
O10 O-2 0.3179 0.7674 0.3993 1 0.0
O25 O-2 -0.2845 0.1583 0.2079 1 0.0
O38 O-2 0.5029 0.8595 0.5265 1 0.0
O27 O-2 -0.2552 0.3736 0.2147 1 0.0
O5 O-2 0.3216 0.6679 0.2806 1 0.0
O8 O-2 0.2279 0.7783 0.1966 1 0.0
C17 C -0.392 0.263 0.043 0.5 0.0
O47 O-2 -0.266 0.977 0.0276 0.5 0.0
O14 O-2 -0.0751 0.3515 0.1873 1 0.0
O33 O-2 -0.1043 0.5443 0.4555 1 0.0
O43 O-2 0.169 1.078 0.466 0.5 0.0
C2 C 0.802 0.861 0.212 0.5 0.0
O37 O-2 0.4968 0.6417 0.5204 1 0.0
V1 V+4 0.4236 0.7184 0.45404 1 0.0
O16 O-2 0.035 0.6971 0.0862 1 0.0
W1 W+6 0.31104 0.52236 0.30079 1 0.0
Bi1 Bi+3 0.08768 0.54672 0.37291 1 0.0
C10 C 0.4 0.299 0.204 0.5 0.0
O44 O-2 -0.397 0.071 0.3883 1 0.0
W7 W+6 -0.19034 0.28457 0.25546 1 0.0
C9 C 0.464 0.309 0.268 0.5 0.0
O32 O-2 -0.0961 0.3533 0.4552 1 0.0
W4 W+6 0.057 0.66808 0.17307 1 0.0
O31 O-2 -0.3051 0.3407 0.4669 1 0.0
C8 C 0.273 0.065 0.236 0.5 0.0
O6 O-2 0.1226 0.4565 0.2932 1 0.0
O46 O-2 0.692 1.045 0.5136 1 0.0
W3 W+6 0.07746 0.40762 0.17371 1 0.0
O7 O-2 0.4327 0.9005 0.2903 1 0.0
C13 C 0.445 0.143 0.221 1 0.0
W10 W+6 -0.00981 0.71755 0.50051 1 0.0
O28 O-2 -0.0922 0.4564 0.325 1 0.0
C3 C 0.743 0.785 0.3217 1 0.0
O4 O-2 0.2462 0.3661 0.3271 1 0.0
C5 C 0.732 0.967 0.316 0.5 0.0
W5 W+6 0.06353 0.79381 0.32452 1 0.0
O40 O-2 -0.032 0.092 0.1106 1 0.0
O1 O-2 0.4486 0.5512 0.2959 1 0.0
O19 O-2 0.0385 0.9036 0.344 1 0.0
O22 O-2 0.0671 0.1517 0.3413 1 0.0
O9 O-2 0.2207 0.8741 0.326 1 0.0
O15 O-2 0.0672 0.273 0.2181 1 0.0
C14 C -0.188 0.367 0.019 0.5 0.0
C19 C -0.351 0.319 -0.0804 1 0.0
O34 O-2 0.0894 0.8502 0.5434 1 0.0
W9 W+6 -0.19329 0.40122 0.41445 1 0.0
O20 O-2 0.0723 0.7354 0.4164 1 0.0
C16 C -0.385 0.332 0.048 0.5 0.0
C6 C 0.795 0.998 0.313 0.5 0.0
N1 N+1 0.7303 0.8678 0.2714 1 0.0
C12 C 0.368 0.168 0.324 0.5 0.0
O29 O-2 -0.306 0.5477 0.2117 1 0.0
O24 O-2 -0.0784 0.247 0.3043 1 0.0
N3 N+1 -0.302 0.342 0.0028 1 0.0
C1 C 0.817 0.918 0.22 0.5 0.0
O49 O-2 -0.421 0.601 0.094 0.5 0.0
O30 O-2 -0.2745 0.4592 0.3397 1 0.0
O12 O-2 0.0623 0.3581 0.0874 1 0.0
O35 O-2 -0.118 0.7437 0.4579 1 0.0
O36 O-2 0.5294 0.7701 0.4098 1 0.0
C15 C -0.183 0.449 0.004 0.5 0.0
W8 W+6 -0.20357 0.52231 0.25954 1 0.0
Na1 Na+1 -0.053 0.791 0 0.5 0.0
O39 O-2 0.028 0.923 0.1109 1 0.0
O11 O-2 0.1153 0.6657 0.2931 1 0.0
W6 W+6 0.08124 0.28342 0.32297 1 0.0
O3 O-2 0.2443 0.4712 0.2 1 0.0
O50 O-2 0.046 1.029 0.481 0.5 0.0
O13 O-2 0.095 0.5521 0.1586 1 0.0
O23 O-2 0.0886 0.3484 0.4145 1 0.0
O2 O-2 0.3181 0.5709 0.3984 1 0.0
O41 O-2 -0.288 0.767 0.003 0.5 0.0
O17 O-2 -0.0907 0.5672 0.189 1 0.0
O48 O-2 0.332 0.936 0.0915 1 0.0
C11 C 0.427 0.268 0.316 0.5 0.0
C18 C -0.281 0.461 0.026 1 0.0
O45 O-2 -0.438 -0.019 0.1034 1 0.0
C4 C 0.604 0.814 0.237 1 0.0
O42 O-2 0.387 0.446 0.583 0.5 0.0
O18 O-2 0.0417 0.7896 0.2196 1 0.0
